data_1542736
loop_
_publ_author_name
'Sugimoto, Hideki'
'Kanetake, Takayuki'
'Maeda, Kazuki'
'Itoh, Shinobu'

_publ_section_title
;
 Oxidative Cyclization of 1,5-Dienes with Hydrogen Peroxide Catalyzed by
 an Osmium(III) Complex: Synthesis of cis-Tetrahydrofurans.
;
_journal_issue 6
_journal_name_full 'Organic letters'
_journal_page_first 1246
_journal_page_last 1249
_journal_paper_doi 10.1021/acs.orglett.6b00064
_journal_volume 18
_journal_year 2016
_chemical_formula_moiety 'C20 H19 N4 O2 Os, 2(C F3 O3 S)'
_chemical_formula_sum 'C22 H19 F6 N4 O8 Os S2'
_chemical_formula_weight 835.72
_space_group_crystal_system monoclinic
_space_group_IT_number 14
_space_group_name_Hall '-P 2yn'
_space_group_name_H-M_alt 'P 1 21/n 1'
_symmetry_space_group_name_Hall '-P 2yn'
_symmetry_space_group_name_H-M 'P 1 21/n 1'
_atom_sites_solution_hydrogens geom
_atom_sites_solution_primary direct
_atom_sites_solution_secondary difmap
_cell_angle_alpha 90.0000
_cell_angle_beta 91.2030
_cell_angle_gamma 90.0000
_cell_formula_units_Z 8
_cell_length_a 14.8667
_cell_length_b 23.2445
_cell_length_c 16.5946
_cell_measurement_reflns_used 27161
_cell_measurement_temperature 103
_cell_measurement_theta_max 27.47
_cell_measurement_theta_min 3.02
_cell_volume 5733.315
_computing_cell_refinement 'RAPID AUTO'
_computing_data_collection 'RAPID AUTO (Rigaku, ????)'
_computing_data_reduction 'RAPID AUTO'
_computing_molecular_graphics 'CrystalStructure 4.1'
_computing_publication_material 'CrystalStructure 4.1 (Rigaku, 2014)'
_computing_structure_refinement 'CRYSTALS (Carruthers, et al., 1999)'
_computing_structure_solution 'SIR2011 (Burla, et al., 2012)'
_diffrn_ambient_temperature 103
_diffrn_detector_area_resol_mean 10.000
_diffrn_measured_fraction_theta_full 0.996
_diffrn_measured_fraction_theta_max 0.996
_diffrn_measurement_device_type 'Rigaku R-AXIS RAPID'
_diffrn_measurement_method \w
_diffrn_radiation_type 'Mo K\a'
_diffrn_radiation_wavelength 0.71075
_diffrn_reflns_av_R_equivalents 0.1361
_diffrn_reflns_limit_h_max 17
_diffrn_reflns_limit_h_min -19
_diffrn_reflns_limit_k_max 30
_diffrn_reflns_limit_k_min -29
_diffrn_reflns_limit_l_max 21
_diffrn_reflns_limit_l_min -21
_diffrn_reflns_number 54734
_diffrn_reflns_theta_full 27.48
_diffrn_reflns_theta_max 27.48
_diffrn_reflns_theta_min 3.017
_diffrn_standards_number 0
_exptl_absorpt_coefficient_mu 4.682
_exptl_absorpt_correction_T_max 0.626
_exptl_absorpt_correction_T_min 0.126
_exptl_absorpt_correction_type multi-scan
_exptl_absorpt_process_details 'ABSCOR (Rigaku, 1995)'
_exptl_crystal_colour orange
_exptl_crystal_density_diffrn 1.936
_exptl_crystal_density_method 'not measured'
_exptl_crystal_description unknown
_exptl_crystal_F_000 3240.00
_exptl_crystal_size_max 0.300
_exptl_crystal_size_mid 0.200
_exptl_crystal_size_min 0.100
_refine_diff_density_max 5.080
_refine_diff_density_min -5.930
_refine_ls_extinction_method none
_refine_ls_goodness_of_fit_ref 1.132
_refine_ls_hydrogen_treatment constr
_refine_ls_number_parameters 809
_refine_ls_number_reflns 13100
_refine_ls_R_factor_gt 0.0777
_refine_ls_shift/su_max 0.001
_refine_ls_structure_factor_coef Fsqd
_refine_ls_weighting_details 'w = 1/[0.0010Fo^2^ + 1.0000\s(Fo^2^)]/(4Fo^2^)'
_refine_ls_weighting_scheme calc
_refine_ls_wR_factor_ref 0.1876
_reflns_number_gt 7263
_reflns_number_total 13100
_reflns_threshold_expression F^2^>2.0\s(F^2^)
_cod_data_source_file ol6b00064_si_002.cif
_cod_data_source_block 20141218
_cod_depositor_comments
;
          Adding full bibliography for 1542736.cif.

2019-02-11
Z value and formula fixed to values more according to usual
chemical conventions.                 miguel
;
_cod_original_formula_sum 'C44 H38 F12 N8 O16 Os2 S4'
_cod_original_formula_weight 1671.45
_cod_original_formula_moiety 'C44 H38 F12 N8 O16 Os2 S4'
_cod_original_formula_units_Z 4
_cod_original_cell_volume 5733.3129
_cod_database_code 1542736

loop_
_symmetry_equiv_pos_site_id
_space_group_symop_operation_xyz
1 +X,+Y,+Z
2 1/2-X,1/2+Y,1/2-Z
3 -X,-Y,-Z
4 1/2+X,1/2-Y,1/2+Z

loop_
_atom_site_label
_atom_site_type_symbol
_atom_site_fract_x
_atom_site_fract_y
_atom_site_fract_z
_atom_site_U_iso_or_equiv
_atom_site_adp_type
_atom_site_occupancy
_atom_site_site_symmetry_multiplicity
_atom_site_calc_flag
_atom_site_refinement_flags
Os1 Os 0.08522(3) 0.24043(2) 0.56808(2) 0.03613(13) Uani 1 4 d .
Os2 Os 0.08542(3) 0.26203(2) 0.25556(2) 0.03695(13) Uani 1 4 d .
S1 S -0.1410(2) 0.40303(13) 0.51045(18) 0.0513(10) Uani 1 4 d .
S2 S 0.2691(2) 0.05842(13) 0.4451(2) 0.0618(11) Uani 1 4 d .
S3 S 0.3647(2) 0.38770(13) 0.33354(16) 0.0484(9) Uani 1 4 d .
S4 S -0.1696(2) 0.11031(13) 0.29134(17) 0.0540(10) Uani 1 4 d .
F1 F -0.2945(6) 0.4582(4) 0.5011(7) 0.121(4) Uani 1 4 d .
F2 F -0.2810(9) 0.3967(4) 0.5963(7) 0.147(5) Uani 1 4 d .
F3 F -0.3049(6) 0.3668(4) 0.4772(6) 0.104(4) Uani 1 4 d .
F4 F 0.5330(5) 0.4210(3) 0.3316(4) 0.064(2) Uani 1 4 d .
F5 F 0.4896(5) 0.3926(4) 0.4480(4) 0.084(3) Uani 1 4 d .
F6 F 0.5155(5) 0.3300(3) 0.3555(5) 0.079(3) Uani 1 4 d .
F7 F 0.4384(6) 0.0767(4) 0.4762(6) 0.104(4) Uani 1 4 d .
F8 F 0.4041(6) -0.0129(3) 0.4625(6) 0.104(4) Uani 1 4 d .
F9 F 0.3628(10) 0.0338(5) 0.5684(7) 0.163(6) Uani 1 4 d .
F10 F -0.3221(7) 0.0556(5) 0.2956(5) 0.137(4) Uani 1 4 d .
F11 F -0.3279(7) 0.1435(5) 0.3372(6) 0.118(4) Uani 1 4 d .
F12 F -0.2691(6) 0.0776(4) 0.4114(4) 0.091(3) Uani 1 4 d .
O1 O -0.0083(5) 0.2623(3) 0.4827(4) 0.039(2) Uani 1 4 d .
O2 O 0.1709(5) 0.2155(3) 0.4772(4) 0.045(2) Uani 1 4 d .
O3 O 0.1851(5) 0.2578(3) 0.3412(4) 0.040(2) Uani 1 4 d .
O4 O -0.0109(5) 0.2459(3) 0.3385(4) 0.043(2) Uani 1 4 d .
O5 O -0.1081(7) 0.4473(3) 0.5604(5) 0.078(3) Uani 1 4 d .
O6 O -0.1202(6) 0.3446(3) 0.5316(6) 0.075(3) Uani 1 4 d .
O7 O -0.1266(7) 0.4142(4) 0.4248(5) 0.079(4) Uani 1 4 d .
O8 O 0.2439(7) 0.1090(4) 0.4790(7) 0.106(4) Uani 1 4 d .
O9 O 0.2130(6) 0.0100(3) 0.4449(5) 0.064(3) Uani 1 4 d .
O10 O 0.3019(10) 0.0694(5) 0.3583(6) 0.125(5) Uani 1 4 d .
O11 O 0.3207(5) 0.3402(3) 0.3752(4) 0.050(2) Uani 1 4 d .
O12 O 0.3377(6) 0.4438(3) 0.3593(5) 0.058(3) Uani 1 4 d .
O13 O 0.3725(6) 0.3796(3) 0.2475(4) 0.051(3) Uani 1 4 d .
O14 O -0.1303(7) 0.1535(4) 0.3453(5) 0.070(3) Uani 1 4 d .
O15 O -0.1923(6) 0.1320(3) 0.2126(4) 0.058(3) Uani 1 4 d .
O16 O -0.1288(8) 0.0549(4) 0.2936(6) 0.104(4) Uani 1 4 d .
N1 N 0.0454(6) 0.1553(4) 0.5706(5) 0.039(3) Uani 1 4 d .
N2 N 0.1668(6) 0.2079(4) 0.6574(5) 0.039(3) Uani 1 4 d .
N3 N 0.1250(6) 0.3258(3) 0.5699(5) 0.037(3) Uani 1 4 d .
N4 N 0.0053(6) 0.2733(4) 0.6564(5) 0.043(3) Uani 1 4 d .
N5 N 0.0931(6) 0.3505(4) 0.2731(5) 0.044(3) Uani 1 4 d .
N6 N 0.1730(6) 0.2856(4) 0.1683(5) 0.043(3) Uani 1 4 d .
N7 N 0.0803(6) 0.1749(4) 0.2318(5) 0.042(3) Uani 1 4 d .
N8 N -0.0103(6) 0.2591(4) 0.1637(5) 0.040(3) Uani 1 4 d .
C1 C -0.0170(8) 0.1312(5) 0.5217(6) 0.045(3) Uani 1 4 d .
C2 C -0.0450(9) 0.0756(5) 0.5301(7) 0.055(4) Uani 1 4 d .
C3 C -0.0045(9) 0.0420(5) 0.5898(7) 0.057(4) Uani 1 4 d .
C4 C 0.0640(8) 0.0648(4) 0.6373(6) 0.044(3) Uani 1 4 d .
C5 C 0.0882(8) 0.1204(5) 0.6263(6) 0.041(3) Uani 1 4 d .
C6 C 0.1587(8) 0.1507(5) 0.6754(6) 0.044(3) Uani 1 4 d .
C7 C 0.2115(9) 0.1256(6) 0.7330(7) 0.058(4) Uani 1 4 d .
C8 C 0.2720(9) 0.1582(6) 0.7785(7) 0.063(4) Uani 1 4 d .
C9 C 0.2803(8) 0.2162(6) 0.7627(7) 0.057(4) Uani 1 4 d .
C10 C 0.2274(8) 0.2411(5) 0.7024(7) 0.046(3) Uani 1 4 d .
C11 C 0.1844(8) 0.3501(4) 0.5212(6) 0.044(3) Uani 1 4 d .
C12 C 0.2038(8) 0.4083(5) 0.5215(6) 0.049(4) Uani 1 4 d .
C13 C 0.1587(8) 0.4430(5) 0.5767(7) 0.051(4) Uani 1 4 d .
C14 C 0.0975(9) 0.4194(5) 0.6282(7) 0.052(4) Uani 1 4 d .
C15 C 0.0809(8) 0.3602(5) 0.6234(6) 0.048(4) Uani 1 4 d .
C16 C 0.0141(7) 0.3307(4) 0.6729(6) 0.039(3) Uani 1 4 d .
C17 C -0.0371(8) 0.3565(5) 0.7321(6) 0.049(4) Uani 1 4 d .
C18 C -0.0981(9) 0.3239(5) 0.7732(7) 0.060(4) Uani 1 4 d .
C19 C -0.1059(9) 0.2670(5) 0.7553(7) 0.055(4) Uani 1 4 d .
C20 C -0.0543(9) 0.2421(5) 0.6971(7) 0.050(4) Uani 1 4 d .
C21 C 0.0532(9) 0.3790(5) 0.3312(6) 0.051(4) Uani 1 4 d .
C22 C 0.0686(9) 0.4373(5) 0.3436(7) 0.055(4) Uani 1 4 d .
C23 C 0.1233(9) 0.4680(5) 0.2930(7) 0.057(4) Uani 1 4 d .
C24 C 0.1618(8) 0.4381(5) 0.2301(7) 0.054(4) Uani 1 4 d .
C25 C 0.1467(8) 0.3796(5) 0.2207(6) 0.046(4) Uani 1 4 d .
C26 C 0.1868(8) 0.3431(5) 0.1584(6) 0.046(4) Uani 1 4 d .
C27 C 0.2338(8) 0.3638(5) 0.0935(7) 0.050(4) Uani 1 4 d .
C28 C 0.2674(9) 0.3263(5) 0.0372(6) 0.054(4) Uani 1 4 d .
C29 C 0.2565(9) 0.2678(5) 0.0489(7) 0.056(4) Uani 1 4 d .
C30 C 0.2107(9) 0.2499(5) 0.1145(6) 0.047(4) Uani 1 4 d .
C31 C 0.1271(9) 0.1342(5) 0.2721(7) 0.050(4) Uani 1 4 d .
C32 C 0.1183(10) 0.0761(5) 0.2536(7) 0.059(4) Uani 1 4 d .
C33 C 0.0570(10) 0.0601(6) 0.1933(8) 0.065(5) Uani 1 4 d .
C34 C 0.0053(10) 0.1011(5) 0.1520(7) 0.059(4) Uani 1 4 d .
C35 C 0.0196(8) 0.1586(5) 0.1716(6) 0.045(4) Uani 1 4 d .
C36 C -0.0281(8) 0.2057(5) 0.1327(6) 0.041(3) Uani 1 4 d .
C37 C -0.0858(8) 0.2005(5) 0.0664(6) 0.049(4) Uani 1 4 d .
C38 C -0.1248(9) 0.2471(5) 0.0309(7) 0.055(4) Uani 1 4 d .
C39 C -0.1065(9) 0.3013(6) 0.0642(7) 0.060(4) Uani 1 4 d .
C40 C -0.0478(8) 0.3063(5) 0.1303(7) 0.052(4) Uani 1 4 d .
C41 C -0.2592(11) 0.4076(7) 0.5147(11) 0.086(6) Uani 1 4 d .
C42 C 0.4819(9) 0.3820(6) 0.3686(7) 0.058(4) Uani 1 4 d .
C43 C 0.3747(13) 0.0379(7) 0.4822(17) 0.133(9) Uani 1 4 d .
C44 C -0.2804(11) 0.0963(7) 0.3357(7) 0.070(5) Uani 1 4 d .
H1 H 0.1341 0.50698 0.30098 0.0679 Uiso 1 4 calc R
H2 H 0.01347 0.35952 0.36409 0.0610 Uiso 1 4 calc R
H3 H 0.04205 0.45583 0.38667 0.0659 Uiso 1 4 calc R
H4 H 0.19822 0.45707 0.19373 0.0643 Uiso 1 4 calc R
H5 H 0.24259 0.40319 0.08847 0.0599 Uiso 1 4 calc R
H6 H 0.29682 0.34007 -0.00775 0.0652 Uiso 1 4 calc R
H7 H 0.27941 0.24132 0.01271 0.0678 Uiso 1 4 calc R
H8 H 0.20549 0.21055 0.12363 0.0560 Uiso 1 4 calc R
H9 H 0.16619 0.14525 0.31366 0.0598 Uiso 1 4 calc R
H10 H 0.15271 0.04847 0.28051 0.0708 Uiso 1 4 calc R
H11 H 0.05059 0.02138 0.18033 0.0784 Uiso 1 4 calc R
H12 H -0.03772 0.09082 0.11315 0.0713 Uiso 1 4 calc R
H13 H -0.09728 0.16392 0.04587 0.0587 Uiso 1 4 calc R
H14 H -0.16282 0.24308 -0.01395 0.0656 Uiso 1 4 calc R
H15 H -0.13376 0.33393 0.04247 0.0718 Uiso 1 4 calc R
H16 H -0.03412 0.34226 0.15171 0.0624 Uiso 1 4 calc R
H17 H -0.04221 0.15371 0.48083 0.0541 Uiso 1 4 calc R
H18 H -0.08992 0.06053 0.49649 0.0656 Uiso 1 4 calc R
H19 H -0.02309 0.00433 0.59792 0.0682 Uiso 1 4 calc R
H20 H 0.09324 0.04256 0.67643 0.0527 Uiso 1 4 calc R
H21 H 0.20746 0.08616 0.7415 0.0695 Uiso 1 4 calc R
H22 H 0.30702 0.14119 0.81905 0.0747 Uiso 1 4 calc R
H23 H 0.32108 0.2384 0.79248 0.0684 Uiso 1 4 calc R
H24 H 0.23159 0.28037 0.69239 0.0547 Uiso 1 4 calc R
H25 H 0.2136 0.3263 0.48509 0.0529 Uiso 1 4 calc R
H26 H 0.24593 0.42364 0.48692 0.0589 Uiso 1 4 calc R
H27 H 0.16998 0.48235 0.57834 0.0609 Uiso 1 4 calc R
H28 H 0.06761 0.44201 0.66538 0.0620 Uiso 1 4 calc R
H29 H -0.02962 0.39543 0.7435 0.0584 Uiso 1 4 calc R
H30 H -0.13368 0.34028 0.81256 0.0722 Uiso 1 4 calc R
H31 H -0.14691 0.24453 0.78282 0.0662 Uiso 1 4 calc R
H32 H -0.06027 0.20304 0.68589 0.0598 Uiso 1 4 calc R
H33 H -0.05606 0.26915 0.50462 0.0471 Uiso 1 4 calc R
H34 H 0.18456 0.22576 0.36194 0.0481 Uiso 1 4 calc R

loop_
_atom_site_aniso_label
_atom_site_aniso_U_11
_atom_site_aniso_U_22
_atom_site_aniso_U_33
_atom_site_aniso_U_12
_atom_site_aniso_U_13
_atom_site_aniso_U_23
Os1 0.0488(3) 0.0379(3) 0.0215(2) -0.00042(19) -0.00580(19) 0.00162(17)
Os2 0.0513(3) 0.0370(3) 0.0223(2) 0.00151(18) -0.00649(19) 0.00131(16)
S1 0.060(2) 0.0493(18) 0.0435(18) 0.0075(14) -0.0157(15) -0.0071(14)
S2 0.058(2) 0.0421(19) 0.084(3) 0.0007(15) -0.0122(19) 0.0061(17)
S3 0.059(2) 0.0539(19) 0.0327(15) -0.0039(14) -0.0003(14) -0.0029(13)
S4 0.069(2) 0.058(2) 0.0344(16) -0.0017(15) -0.0051(15) 0.0052(14)
F1 0.077(7) 0.072(6) 0.215(12) 0.026(5) 0.015(7) 0.041(7)
F2 0.202(13) 0.097(7) 0.147(10) 0.016(7) 0.110(9) 0.028(7)
F3 0.074(7) 0.069(6) 0.166(10) -0.015(5) -0.027(6) 0.028(6)
F4 0.067(5) 0.071(5) 0.053(4) -0.015(4) 0.007(4) 0.011(4)
F5 0.082(6) 0.129(7) 0.039(4) -0.039(5) -0.009(4) 0.010(4)
F6 0.071(6) 0.074(5) 0.092(6) -0.001(4) -0.024(5) 0.014(4)
F7 0.056(6) 0.078(6) 0.176(10) 0.002(4) -0.028(6) -0.002(6)
F8 0.080(7) 0.064(6) 0.167(9) 0.022(4) -0.033(6) -0.005(6)
F9 0.243(16) 0.159(11) 0.085(8) -0.014(10) -0.069(9) 0.026(7)
F10 0.161(10) 0.202(11) 0.046(5) -0.125(9) -0.032(6) 0.021(6)
F11 0.097(8) 0.161(11) 0.099(8) 0.040(7) 0.020(6) 0.033(6)
F12 0.118(8) 0.118(7) 0.036(4) -0.039(5) -0.011(4) 0.001(4)
O1 0.036(5) 0.054(5) 0.028(4) 0.015(3) -0.006(3) -0.006(3)
O2 0.057(5) 0.050(4) 0.029(4) 0.002(4) -0.002(3) -0.004(3)
O3 0.049(5) 0.042(4) 0.029(4) 0.003(3) 0.004(3) 0.010(3)
O4 0.047(5) 0.055(5) 0.027(4) 0.012(3) -0.004(3) -0.003(3)
O5 0.111(9) 0.048(5) 0.074(6) 0.003(5) -0.008(6) -0.028(5)
O6 0.075(7) 0.050(5) 0.101(7) 0.009(4) -0.007(6) -0.001(5)
O7 0.118(9) 0.072(6) 0.048(6) -0.015(6) 0.016(5) -0.008(4)
O8 0.090(9) 0.061(6) 0.167(11) 0.025(5) -0.046(8) -0.052(7)
O9 0.063(6) 0.051(5) 0.077(6) -0.012(4) -0.019(5) 0.001(4)
O10 0.197(15) 0.108(9) 0.069(8) -0.056(9) 0.007(8) 0.026(6)
O11 0.061(6) 0.048(5) 0.042(4) -0.014(4) 0.009(4) 0.008(4)
O12 0.069(6) 0.047(5) 0.059(5) -0.002(4) 0.015(5) -0.003(4)
O13 0.068(6) 0.053(5) 0.031(4) 0.009(4) 0.000(4) 0.004(3)
O14 0.103(8) 0.067(6) 0.040(5) -0.029(5) -0.013(5) 0.010(4)
O15 0.081(7) 0.064(5) 0.028(4) 0.011(4) 0.001(4) 0.009(4)
O16 0.160(12) 0.063(7) 0.090(8) 0.049(6) 0.034(7) 0.031(5)
N1 0.044(6) 0.052(6) 0.022(4) -0.002(4) -0.008(4) 0.001(4)
N2 0.037(6) 0.053(6) 0.026(4) 0.001(4) -0.001(4) 0.003(4)
N3 0.056(6) 0.036(5) 0.019(4) -0.016(4) -0.006(4) 0.008(3)
N4 0.045(6) 0.056(6) 0.028(5) -0.003(4) -0.009(4) 0.006(4)
N5 0.055(7) 0.051(6) 0.025(5) -0.001(4) -0.008(4) -0.002(4)
N6 0.061(7) 0.045(5) 0.021(4) -0.002(4) -0.006(4) -0.000(4)
N7 0.057(7) 0.042(5) 0.026(5) 0.004(4) 0.001(4) 0.002(4)
N8 0.052(6) 0.044(5) 0.024(4) 0.000(4) -0.005(4) -0.004(4)
C1 0.065(9) 0.041(7) 0.029(6) -0.003(5) -0.008(5) -0.002(5)
C2 0.068(9) 0.054(8) 0.043(7) -0.007(6) 0.003(6) -0.005(6)
C3 0.084(11) 0.034(7) 0.053(8) -0.006(6) 0.014(7) 0.004(6)
C4 0.066(9) 0.031(6) 0.035(6) 0.000(5) -0.003(6) 0.010(5)
C5 0.047(7) 0.049(7) 0.027(6) 0.009(5) -0.000(5) 0.000(5)
C6 0.045(8) 0.058(7) 0.028(6) 0.011(5) 0.002(5) 0.000(5)
C7 0.065(9) 0.068(9) 0.041(7) 0.008(7) 0.004(6) 0.019(6)
C8 0.064(10) 0.089(10) 0.033(7) -0.004(7) -0.020(6) 0.018(7)
C9 0.048(8) 0.092(10) 0.031(6) -0.005(7) 0.000(6) 0.005(6)
C10 0.054(8) 0.048(7) 0.035(6) -0.014(5) -0.007(5) 0.014(5)
C11 0.057(8) 0.045(7) 0.029(6) -0.003(5) -0.003(5) -0.004(5)
C12 0.073(9) 0.040(7) 0.035(6) -0.011(6) -0.014(6) 0.005(5)
C13 0.060(9) 0.042(7) 0.050(7) -0.009(5) -0.009(6) 0.007(6)
C14 0.072(9) 0.043(7) 0.040(7) -0.005(6) -0.021(6) 0.004(5)
C15 0.063(9) 0.056(8) 0.024(6) -0.013(6) -0.012(5) -0.003(5)
C16 0.044(7) 0.040(6) 0.033(6) 0.006(5) -0.000(5) 0.004(5)
C17 0.064(9) 0.046(7) 0.036(6) -0.002(6) 0.002(6) -0.007(5)
C18 0.075(10) 0.063(9) 0.042(7) 0.015(7) 0.011(7) 0.004(6)
C19 0.066(9) 0.049(8) 0.050(8) 0.001(6) 0.010(7) 0.000(6)
C20 0.072(9) 0.043(7) 0.035(6) 0.009(6) -0.006(6) -0.004(5)
C21 0.068(9) 0.053(8) 0.031(6) 0.008(6) -0.011(6) -0.009(5)
C22 0.089(11) 0.042(7) 0.035(6) 0.015(6) -0.006(6) -0.009(5)
C23 0.080(10) 0.045(7) 0.045(7) 0.012(6) -0.001(7) -0.010(6)
C24 0.060(9) 0.057(8) 0.044(7) 0.000(6) -0.006(6) -0.007(6)
C25 0.061(8) 0.042(7) 0.036(6) 0.000(5) -0.012(6) 0.007(5)
C26 0.065(9) 0.040(7) 0.033(6) -0.003(5) -0.013(5) 0.006(5)
C27 0.055(8) 0.054(8) 0.040(7) -0.008(6) -0.003(6) 0.009(5)
C28 0.076(10) 0.062(8) 0.025(6) -0.008(6) -0.001(6) -0.001(5)
C29 0.077(10) 0.053(8) 0.040(7) 0.003(6) 0.006(7) 0.006(6)
C30 0.064(9) 0.054(7) 0.023(5) -0.016(6) -0.009(5) 0.002(5)
C31 0.075(9) 0.038(7) 0.036(6) -0.005(6) 0.001(6) 0.006(5)
C32 0.091(11) 0.037(7) 0.049(8) 0.003(6) 0.003(7) 0.014(6)
C33 0.090(12) 0.055(8) 0.050(8) 0.006(7) 0.019(8) -0.002(6)
C34 0.102(11) 0.041(7) 0.036(7) -0.001(7) -0.004(7) -0.008(5)
C35 0.058(8) 0.048(7) 0.031(6) 0.007(5) 0.007(5) -0.009(5)
C36 0.048(7) 0.051(7) 0.022(5) -0.001(5) -0.003(5) -0.003(5)
C37 0.070(9) 0.045(7) 0.032(6) -0.003(6) -0.002(6) -0.000(5)
C38 0.059(9) 0.069(9) 0.036(7) -0.004(6) -0.015(6) 0.006(6)
C39 0.070(10) 0.070(9) 0.040(7) 0.006(7) -0.013(6) 0.015(6)
C40 0.054(8) 0.056(8) 0.046(7) 0.005(6) -0.016(6) 0.002(6)
C41 0.070(12) 0.078(12) 0.112(14) -0.007(9) 0.034(10) 0.013(10)
C42 0.072(10) 0.064(9) 0.038(7) -0.015(7) -0.010(6) -0.002(6)
C43 0.085(14) 0.052(10) 0.26(3) -0.003(9) -0.067(17) -0.007(15)
C44 0.099(13) 0.081(11) 0.029(7) -0.012(9) -0.000(7) 0.005(7)

loop_
_atom_type_symbol
_atom_type_description
_atom_type_scat_dispersion_real
_atom_type_scat_dispersion_imag
_atom_type_scat_source
H H 0.0000 0.0000
;
International Tables for Crystallography
(Vol. C, Table 6.1.1.4)
;
O O 0.0106 0.0060
;
International Tables for Crystallography
(Vol. C, Tables 4.2.6.8 and 6.1.1.4)
;
N N 0.0061 0.0033
;
International Tables for Crystallography
(Vol. C, Tables 4.2.6.8 and 6.1.1.4)
;
F F 0.0171 0.0103
;
International Tables for Crystallography
(Vol. C, Tables 4.2.6.8 and 6.1.1.4)
;
Os Os -1.2165 7.6030
;
International Tables for Crystallography
(Vol. C, Tables 4.2.6.8 and 6.1.1.4)
;
S S 0.1246 0.1234
;
International Tables for Crystallography
(Vol. C, Tables 4.2.6.8 and 6.1.1.4)
;
C C 0.0033 0.0016
;
International Tables for Crystallography
(Vol. C, Tables 4.2.6.8 and 6.1.1.4)
;

loop_
_geom_angle_atom_site_label_1
_geom_angle_atom_site_label_2
_geom_angle_atom_site_label_3
_geom_angle
_geom_angle_publ_flag
O1 Os1 O2 89.1(3) yes
O1 Os1 N1 93.6(3) yes
O1 Os1 N2 171.2(3) yes
O1 Os1 N3 87.8(3) yes
O1 Os1 N4 90.4(3) yes
O2 Os1 N1 85.9(3) yes
O2 Os1 N2 93.4(3) yes
O2 Os1 N3 95.6(3) yes
O2 Os1 N4 174.3(3) yes
N1 Os1 N2 78.2(3) yes
N1 Os1 N3 178.0(3) yes
N1 Os1 N4 99.9(3) yes
N2 Os1 N3 100.3(3) yes
N2 Os1 N4 87.9(3) yes
N3 Os1 N4 78.6(3) yes
O3 Os2 O4 91.8(3) yes
O3 Os2 N5 85.0(3) yes
O3 Os2 N6 92.4(3) yes
O3 Os2 N7 96.3(3) yes
O3 Os2 N8 174.3(3) yes
O4 Os2 N5 97.1(3) yes
O4 Os2 N6 173.6(3) yes
O4 Os2 N7 85.7(3) yes
O4 Os2 N8 90.5(3) yes
N5 Os2 N6 78.5(3) yes
N5 Os2 N7 176.9(3) yes
N5 Os2 N8 99.9(3) yes
N6 Os2 N7 98.6(3) yes
N6 Os2 N8 85.7(3) yes
N7 Os2 N8 78.7(3) yes
O5 S1 O6 118.6(6) yes
O5 S1 O7 112.8(5) yes
O5 S1 C41 105.5(7) yes
O6 S1 O7 111.7(6) yes
O6 S1 C41 104.9(7) yes
O7 S1 C41 101.2(7) yes
O8 S2 O9 121.7(6) yes
O8 S2 O10 109.7(7) yes
O8 S2 C43 110.2(9) yes
O9 S2 O10 109.2(6) yes
O9 S2 C43 108.3(7) yes
O10 S2 C43 94.3(10) yes
O11 S3 O12 114.5(5) yes
O11 S3 O13 114.5(4) yes
O11 S3 C42 103.1(5) yes
O12 S3 O13 116.2(5) yes
O12 S3 C42 104.0(6) yes
O13 S3 C42 102.0(5) yes
O14 S4 O15 113.6(5) yes
O14 S4 O16 116.2(6) yes
O14 S4 C44 103.0(6) yes
O15 S4 O16 115.8(5) yes
O15 S4 C44 103.3(6) yes
O16 S4 C44 102.3(7) yes
Os1 N1 C1 125.6(7) yes
Os1 N1 C5 116.8(7) yes
C1 N1 C5 117.6(9) yes
Os1 N2 C6 117.7(7) yes
Os1 N2 C10 123.5(7) yes
C6 N2 C10 118.8(8) yes
Os1 N3 C11 126.1(7) yes
Os1 N3 C15 115.4(7) yes
C11 N3 C15 118.4(9) yes
Os1 N4 C16 116.8(7) yes
Os1 N4 C20 123.9(7) yes
C16 N4 C20 119.3(9) yes
Os2 N5 C21 125.0(7) yes
Os2 N5 C25 115.4(7) yes
C21 N5 C25 119.6(9) yes
Os2 N6 C26 116.6(7) yes
Os2 N6 C30 125.7(7) yes
C26 N6 C30 117.4(9) yes
Os2 N7 C31 125.5(7) yes
Os2 N7 C35 115.3(7) yes
C31 N7 C35 119.1(9) yes
Os2 N8 C36 115.7(7) yes
Os2 N8 C40 123.4(7) yes
C36 N8 C40 120.6(9) yes
N1 C1 C2 122.8(10) yes
C1 C2 C3 118.4(11) yes
C2 C3 C4 119.7(10) yes
C3 C4 C5 118.8(10) yes
N1 C5 C4 122.3(10) yes
N1 C5 C6 113.5(9) yes
C4 C5 C6 124.2(10) yes
N2 C6 C5 113.8(9) yes
N2 C6 C7 121.2(10) yes
C5 C6 C7 125.0(10) yes
C6 C7 C8 120.6(12) yes
C7 C8 C9 119.3(11) yes
C8 C9 C10 119.6(11) yes
N2 C10 C9 120.4(10) yes
N3 C11 C12 123.6(10) yes
C11 C12 C13 117.6(10) yes
C12 C13 C14 120.5(10) yes
C13 C14 C15 118.3(10) yes
N3 C15 C14 121.7(10) yes
N3 C15 C16 115.2(9) yes
C14 C15 C16 123.1(10) yes
N4 C16 C15 113.9(9) yes
N4 C16 C17 120.7(10) yes
C15 C16 C17 125.3(10) yes
C16 C17 C18 119.3(10) yes
C17 C18 C19 118.8(11) yes
C18 C19 C20 121.2(12) yes
N4 C20 C19 120.7(10) yes
N5 C21 C22 121.4(11) yes
C21 C22 C23 120.8(11) yes
C22 C23 C24 117.2(11) yes
C23 C24 C25 120.4(11) yes
N5 C25 C24 120.5(10) yes
N5 C25 C26 114.3(9) yes
C24 C25 C26 125.2(10) yes
N6 C26 C25 114.6(9) yes
N6 C26 C27 120.9(10) yes
C25 C26 C27 124.5(10) yes
C26 C27 C28 120.3(11) yes
C27 C28 C29 118.7(11) yes
C28 C29 C30 118.4(11) yes
N6 C30 C29 124.2(10) yes
N7 C31 C32 122.0(11) yes
C31 C32 C33 118.4(11) yes
C32 C33 C34 121.1(11) yes
C33 C34 C35 117.5(11) yes
N7 C35 C34 121.7(10) yes
N7 C35 C36 114.9(9) yes
C34 C35 C36 123.4(10) yes
N8 C36 C35 115.4(9) yes
N8 C36 C37 119.3(10) yes
C35 C36 C37 125.3(10) yes
C36 C37 C38 121.8(11) yes
C37 C38 C39 118.0(11) yes
C38 C39 C40 120.0(12) yes
N8 C40 C39 120.3(11) yes
S1 C41 F1 116.5(11) yes
S1 C41 F2 106.0(11) yes
S1 C41 F3 116.3(12) yes
F1 C41 F2 103.1(13) yes
F1 C41 F3 111.4(13) yes
F2 C41 F3 101.3(12) yes
S3 C42 F4 110.5(8) yes
S3 C42 F5 111.1(9) yes
S3 C42 F6 111.9(9) yes
F4 C42 F5 106.7(10) yes
F4 C42 F6 108.8(10) yes
F5 C42 F6 107.6(10) yes
S2 C43 F7 115.6(13) yes
S2 C43 F8 117.6(15) yes
S2 C43 F9 103.9(14) yes
F7 C43 F8 110.9(16) yes
F7 C43 F9 102.9(17) yes
F8 C43 F9 103.6(16) yes
S4 C44 F10 110.0(10) yes
S4 C44 F11 110.3(11) yes
S4 C44 F12 109.6(11) yes
F10 C44 F11 111.6(13) yes
F10 C44 F12 107.1(12) yes
F11 C44 F12 108.2(11) yes
Os1 O1 H33 108.953 no
Os2 O3 H34 108.918 no
N1 C1 H17 117.991 no
C2 C1 H17 119.195 no
C1 C2 H18 120.871 no
C3 C2 H18 120.697 no
C2 C3 H19 120.577 no
C4 C3 H19 119.688 no
C3 C4 H20 120.937 no
C5 C4 H20 120.234 no
C6 C7 H21 119.409 no
C8 C7 H21 119.997 no
C7 C8 H22 120.475 no
C9 C8 H22 120.199 no
C8 C9 H23 120.075 no
C10 C9 H23 120.333 no
N2 C10 H24 119.567 no
C9 C10 H24 119.982 no
N3 C11 H25 117.497 no
C12 C11 H25 118.947 no
C11 C12 H26 121.136 no
C13 C12 H26 121.268 no
C12 C13 H27 119.790 no
C14 C13 H27 119.699 no
C13 C14 H28 121.213 no
C15 C14 H28 120.486 no
C16 C17 H29 119.874 no
C18 C17 H29 120.865 no
C17 C18 H30 120.856 no
C19 C18 H30 120.336 no
C18 C19 H31 119.493 no
C20 C19 H31 119.321 no
N4 C20 H32 119.310 no
C19 C20 H32 119.956 no
N5 C21 H2 118.987 no
C22 C21 H2 119.597 no
C21 C22 H3 119.621 no
C23 C22 H3 119.572 no
C22 C23 H1 121.301 no
C24 C23 H1 121.474 no
C23 C24 H4 120.446 no
C25 C24 H4 119.126 no
C26 C27 H5 119.079 no
C28 C27 H5 120.574 no
C27 C28 H6 120.646 no
C29 C28 H6 120.628 no
C28 C29 H7 120.913 no
C30 C29 H7 120.710 no
N6 C30 H8 117.416 no
C29 C30 H8 118.426 no
N7 C31 H9 118.819 no
C32 C31 H9 119.164 no
C31 C32 H10 121.140 no
C33 C32 H10 120.440 no
C32 C33 H11 119.230 no
C34 C33 H11 119.646 no
C33 C34 H12 121.955 no
C35 C34 H12 120.545 no
C36 C37 H13 118.431 no
C38 C37 H13 119.805 no
C37 C38 H14 120.919 no
C39 C38 H14 121.091 no
C38 C39 H15 120.134 no
C40 C39 H15 119.894 no
N8 C40 H16 119.407 no
C39 C40 H16 120.287 no

loop_
_geom_bond_atom_site_label_1
_geom_bond_atom_site_label_2
_geom_bond_distance
_geom_bond_publ_flag
Os1 O1 2.030(7) yes
Os1 O2 2.077(7) yes
Os1 N1 2.067(8) yes
Os1 N2 2.041(8) yes
Os1 N3 2.070(8) yes
Os1 N4 2.053(9) yes
Os2 O3 2.034(7) yes
Os2 O4 2.041(7) yes
Os2 N5 2.081(9) yes
Os2 N6 2.043(9) yes
Os2 N7 2.063(9) yes
Os2 N8 2.064(9) yes
S1 O5 1.403(9) yes
S1 O6 1.436(9) yes
S1 O7 1.465(9) yes
S1 C41 1.762(17) yes
S2 O8 1.359(10) yes
S2 O9 1.401(8) yes
S2 O10 1.551(12) yes
S2 C43 1.74(2) yes
S3 O11 1.463(8) yes
S3 O12 1.432(8) yes
S3 O13 1.447(7) yes
S3 C42 1.830(14) yes
S4 O14 1.460(9) yes
S4 O15 1.434(8) yes
S4 O16 1.423(10) yes
S4 C44 1.848(17) yes
F1 C41 1.305(19) yes
F2 C41 1.42(2) yes
F3 C41 1.316(19) yes
F4 C42 1.341(15) yes
F5 C42 1.344(14) yes
F6 C42 1.327(16) yes
F7 C43 1.31(2) yes
F8 C43 1.305(19) yes
F9 C43 1.45(3) yes
F10 C44 1.305(18) yes
F11 C44 1.30(2) yes
F12 C44 1.337(15) yes
N1 C1 1.342(14) yes
N1 C5 1.375(13) yes
N2 C6 1.369(14) yes
N2 C10 1.392(14) yes
N3 C11 1.335(14) yes
N3 C15 1.372(14) yes
N4 C16 1.368(13) yes
N4 C20 1.339(15) yes
N5 C21 1.321(14) yes
N5 C25 1.369(14) yes
N6 C26 1.362(14) yes
N6 C30 1.350(14) yes
N7 C31 1.345(14) yes
N7 C35 1.385(14) yes
N8 C36 1.368(13) yes
N8 C40 1.345(15) yes
C1 C2 1.365(16) yes
C2 C3 1.388(17) yes
C3 C4 1.381(17) yes
C4 C5 1.354(15) yes
C5 C6 1.491(15) yes
C6 C7 1.356(16) yes
C7 C8 1.388(18) yes
C8 C9 1.38(2) yes
C9 C10 1.387(16) yes
C11 C12 1.382(15) yes
C12 C13 1.403(16) yes
C13 C14 1.376(17) yes
C14 C15 1.400(16) yes
C15 C16 1.472(16) yes
C16 C17 1.392(15) yes
C17 C18 1.375(17) yes
C18 C19 1.360(17) yes
C19 C20 1.374(17) yes
C21 C22 1.388(16) yes
C22 C23 1.379(17) yes
C23 C24 1.387(17) yes
C24 C25 1.388(16) yes
C25 C26 1.472(15) yes
C26 C27 1.382(16) yes
C27 C28 1.378(16) yes
C28 C29 1.384(17) yes
C29 C30 1.361(17) yes
C31 C32 1.389(16) yes
C32 C33 1.390(19) yes
C33 C34 1.395(18) yes
C34 C35 1.391(16) yes
C35 C36 1.448(15) yes
C36 C37 1.386(15) yes
C37 C38 1.358(16) yes
C38 C39 1.399(18) yes
C39 C40 1.392(17) yes
O1 H33 0.820 no
O3 H34 0.820 no
C1 H17 0.930 no
C2 H18 0.930 no
C3 H19 0.930 no
C4 H20 0.930 no
C7 H21 0.930 no
C8 H22 0.930 no
C9 H23 0.930 no
C10 H24 0.930 no
C11 H25 0.930 no
C12 H26 0.930 no
C13 H27 0.930 no
C14 H28 0.930 no
C17 H29 0.930 no
C18 H30 0.930 no
C19 H31 0.930 no
C20 H32 0.930 no
C21 H2 0.930 no
C22 H3 0.930 no
C23 H1 0.930 no
C24 H4 0.930 no
C27 H5 0.930 no
C28 H6 0.930 no
C29 H7 0.930 no
C30 H8 0.930 no
C31 H9 0.930 no
C32 H10 0.930 no
C33 H11 0.930 no
C34 H12 0.930 no
C37 H13 0.930 no
C38 H14 0.930 no
C39 H15 0.930 no
C40 H16 0.930 no

loop_
_geom_contact_atom_site_label_1
_geom_contact_atom_site_label_2
_geom_contact_distance
_geom_contact_publ_flag
_geom_contact_site_symmetry_2
F1 O5 2.933(14) no .
F1 O7 3.003(14) no .
F2 O5 2.901(16) no .
F2 O6 2.905(15) no .
F3 O6 2.919(13) no .
F3 O7 3.015(14) no .
F4 O12 2.997(11) no .
F4 O13 2.903(10) no .
F5 O11 3.020(11) no .
F5 O12 2.924(11) no .
F6 O11 2.931(11) no .
F6 O13 2.984(11) no .
F7 O8 2.989(14) no .
F7 O10 2.795(16) no .
F8 O9 2.899(12) no .
F8 O10 2.974(15) no .
F9 O8 2.876(17) no .
F9 O9 3.045(15) no .
F10 O15 2.980(13) no .
F10 O16 2.874(17) no .
F11 O14 2.947(14) no .
F11 O15 2.930(12) no .
F12 O14 2.944(12) no .
F12 O16 2.935(14) no .
O1 C1 3.120(12) no .
O1 C11 3.565(13) no .
O1 C15 3.502(13) no .
O1 C16 3.544(12) no .
O2 C1 3.504(14) no .
O2 C5 3.557(13) no .
O2 C11 3.218(12) no .
O3 C21 3.436(14) no .
O3 C25 3.506(13) no .
O3 C31 3.206(13) no .
O4 C21 3.240(13) no .
O4 C31 3.502(13) no .
O4 C35 3.470(13) no .
O4 C36 3.545(12) no .
N1 C3 2.755(14) no .
N1 C20 3.287(14) no .
N2 C8 2.773(15) no .
N2 C20 3.459(16) no .
N3 C10 3.299(14) no .
N3 C13 2.773(14) no .
N4 C10 3.455(15) no .
N4 C18 2.763(15) no .
N5 C23 2.784(15) no .
N5 C40 3.295(14) no .
N6 C28 2.778(14) no .
N6 C36 3.560(14) no .
N6 C40 3.364(15) no .
N7 C30 3.278(14) no .
N7 C33 2.765(15) no .
N8 C26 3.524(15) no .
N8 C30 3.409(16) no .
N8 C38 2.771(15) no .
C1 C4 2.723(15) no .
C2 C5 2.723(16) no .
C4 C7 3.030(17) no .
C6 C9 2.754(17) no .
C7 C10 2.743(17) no .
C11 C14 2.741(16) no .
C12 C15 2.751(16) no .
C14 C17 3.043(17) no .
C16 C19 2.710(16) no .
C17 C20 2.734(15) no .
C21 C24 2.725(17) no .
C22 C25 2.721(16) no .
C24 C27 3.062(16) no .
C26 C29 2.742(16) no .
C27 C30 2.693(16) no .
C31 C34 2.772(17) no .
C32 C35 2.756(17) no .
C34 C37 3.018(16) no .
C36 C39 2.745(17) no .
C37 C40 2.732(16) no .
S4 C34 3.521(14) no .
F1 O12 3.321(13) no 3_566
F1 C12 3.409(14) no 3_566
F1 C13 3.336(15) no 3_566
F2 N7 3.504(15) no 4_455
F2 C30 3.422(14) no 4_455
F2 C31 3.325(16) no 4_455
F2 C32 3.101(17) no 4_455
F2 C33 3.092(19) no 4_455
F2 C34 3.328(19) no 4_455
F2 C35 3.487(17) no 4_455
F3 F5 3.141(12) no 1_455
F3 F6 3.422(12) no 1_455
F3 C8 3.559(16) no 4_454
F3 C29 3.463(15) no 4_455
F3 C30 3.547(14) no 4_455
F4 C4 3.283(12) no 4_554
F4 C7 3.328(15) no 4_554
F4 C33 3.520(15) no 2_555
F5 F3 3.141(12) no 1_655
F5 C34 3.392(13) no 4_555
F5 C37 3.145(14) no 4_555
F6 F3 3.422(12) no 1_655
F6 C19 3.314(15) no 4_554
F6 C20 3.268(14) no 4_554
F7 F8 2.935(12) no 3_656
F7 C39 3.267(16) no 4_555
F8 F7 2.935(12) no 3_656
F8 F8 3.147(12) no 3_656
F8 F9 3.547(17) no 3_656
F8 F12 3.294(12) no 3_556
F8 C24 3.512(15) no 2_545
F8 C43 3.45(2) no 3_656
F9 F8 3.547(17) no 3_656
F9 F10 3.137(15) no 3_556
F9 F12 2.963(15) no 3_556
F10 F9 3.137(15) no 3_556
F10 C14 3.056(14) no 4_454
F11 C10 3.600(15) no 4_454
F11 C17 3.534(15) no 4_454
F12 F8 3.294(12) no 3_556
F12 F9 2.963(15) no 3_556
F12 O9 3.232(11) no 3_556
F12 C27 3.313(13) no 4_455
F12 C28 3.097(14) no 4_455
F12 C43 3.59(2) no 3_556
O1 O4 2.423(9) no .
O1 O6 2.671(11) no .
O2 O3 2.474(9) no .
O2 O4 3.583(10) no .
O2 O8 2.705(12) no .
O2 C38 3.265(15) no 4_555
O3 O2 2.474(9) no .
O3 O11 2.830(10) no .
O3 C19 3.493(15) no 4_554
O4 O1 2.423(9) no .
O4 O2 3.583(10) no .
O4 O14 2.790(11) no .
O4 C9 3.439(14) no 4_454
O5 C13 3.489(14) no 3_566
O5 C14 3.299(16) no .
O5 C15 3.600(15) no .
O5 C22 3.169(14) no 3_566
O5 C23 3.143(14) no 3_566
O6 O1 2.671(11) no .
O6 N4 3.218(13) no .
O6 C15 3.347(15) no .
O6 C16 3.065(14) no .
O6 C17 3.536(14) no .
O6 C29 3.207(15) no 4_455
O7 C8 3.293(15) no 4_454
O7 C13 3.355(14) no 3_566
O7 C21 3.224(16) no .
O7 C22 3.269(17) no .
O8 O2 2.705(12) no .
O8 N1 3.515(14) no .
O8 C5 3.411(16) no .
O8 C39 3.342(17) no 4_555
O9 F12 3.232(11) no 3_556
O9 C2 3.228(15) no 3_556
O9 C3 3.365(16) no 3_556
O9 C27 3.551(14) no 2_545
O10 C18 3.232(17) no 4_554
O10 C24 3.433(16) no 2_545
O10 C31 3.304(18) no .
O10 C32 3.208(19) no .
O11 O3 2.830(10) no .
O11 C11 3.200(13) no .
O11 C12 3.405(13) no .
O11 C19 3.384(14) no 4_554
O11 C37 3.566(13) no 4_555
O11 C38 3.372(14) no 4_555
O12 F1 3.321(13) no 3_566
O12 C12 3.480(14) no .
O12 C23 3.397(15) no .
O12 C24 3.348(15) no .
O12 C33 3.253(15) no 2_555
O13 C19 3.426(14) no 4_554
O13 C20 3.151(13) no 4_554
O13 C24 3.421(15) no .
O13 C25 3.377(15) no .
O13 C26 3.218(14) no .
O13 C27 3.272(13) no .
O14 O4 2.790(11) no .
O14 C1 3.387(13) no .
O14 C9 3.569(16) no 4_454
O14 C28 3.589(14) no 4_455
O15 C10 3.185(13) no 4_454
O15 C13 3.581(14) no 4_454
O15 C34 3.206(16) no .
O15 C35 3.295(15) no .
O15 C36 3.284(14) no .
O15 C37 3.329(13) no .
O16 C3 3.549(16) no 3_556
O16 C4 3.152(14) no 3_556
O16 C33 3.259(19) no .
O16 C34 3.294(17) no .
N1 O8 3.515(14) no .
N4 O6 3.218(13) no .
N7 F2 3.504(15) no 4_554
N8 C9 3.597(15) no 4_454
C1 O14 3.387(13) no .
C1 C28 3.369(18) no 4_455
C2 O9 3.228(15) no 3_556
C2 C3 3.470(16) no 3_556
C3 O9 3.365(16) no 3_556
C3 O16 3.549(16) no 3_556
C3 C2 3.470(16) no 3_556
C3 C3 3.568(17) no 3_556
C4 F4 3.283(12) no 4_455
C4 O16 3.152(14) no 3_556
C5 O8 3.411(16) no .
C7 F4 3.328(15) no 4_455
C8 F3 3.559(16) no 4_555
C8 O7 3.293(15) no 4_555
C9 O4 3.439(14) no 4_555
C9 O14 3.569(16) no 4_555
C9 N8 3.597(15) no 4_555
C9 C40 3.446(17) no 4_555
C10 F11 3.600(15) no 4_555
C10 O15 3.185(13) no 4_555
C10 C39 3.544(17) no 4_555
C11 O11 3.200(13) no .
C12 F1 3.409(14) no 3_566
C12 O11 3.405(13) no .
C12 O12 3.480(14) no .
C13 F1 3.336(15) no 3_566
C13 O5 3.489(14) no 3_566
C13 O7 3.355(14) no 3_566
C13 O15 3.581(14) no 4_555
C14 F10 3.056(14) no 4_555
C14 O5 3.299(16) no .
C15 O5 3.600(15) no .
C15 O6 3.347(15) no .
C16 O6 3.065(14) no .
C17 F11 3.534(15) no 4_555
C17 O6 3.536(14) no .
C18 O10 3.232(17) no 4_455
C19 F6 3.314(15) no 4_455
C19 O3 3.493(15) no 4_455
C19 O11 3.384(14) no 4_455
C19 O13 3.426(14) no 4_455
C19 C30 3.574(17) no 4_455
C20 F6 3.268(14) no 4_455
C20 O13 3.151(13) no 4_455
C21 O7 3.224(16) no .
C22 O5 3.169(14) no 3_566
C22 O7 3.269(17) no .
C23 O5 3.143(14) no 3_566
C23 O12 3.397(15) no .
C24 F8 3.512(15) no 2_555
C24 O10 3.433(16) no 2_555
C24 O12 3.348(15) no .
C24 O13 3.421(15) no .
C25 O13 3.377(15) no .
C26 O13 3.218(14) no .
C27 F12 3.313(13) no 4_554
C27 O9 3.551(14) no 2_555
C27 O13 3.272(13) no .
C28 F12 3.097(14) no 4_554
C28 O14 3.589(14) no 4_554
C28 C1 3.369(18) no 4_554
C29 F3 3.463(15) no 4_554
C29 O6 3.207(15) no 4_554
C30 F2 3.422(14) no 4_554
C30 F3 3.547(14) no 4_554
C30 C19 3.574(17) no 4_554
C31 F2 3.325(16) no 4_554
C31 O10 3.304(18) no .
C32 F2 3.101(17) no 4_554
C32 O10 3.208(19) no .
C33 F2 3.092(19) no 4_554
C33 F4 3.520(15) no 2_545
C33 O12 3.253(15) no 2_545
C33 O16 3.259(19) no .
C34 S4 3.521(14) no .
C34 F2 3.328(19) no 4_554
C34 F5 3.392(13) no 4_454
C34 O15 3.206(16) no .
C34 O16 3.294(17) no .
C35 F2 3.487(17) no 4_554
C35 O15 3.295(15) no .
C36 O15 3.284(14) no .
C37 F5 3.145(14) no 4_454
C37 O11 3.566(13) no 4_454
C37 O15 3.329(13) no .
C38 O2 3.265(15) no 4_454
C38 O11 3.372(14) no 4_454
C39 F7 3.267(16) no 4_454
C39 O8 3.342(17) no 4_454
C39 C10 3.544(17) no 4_454
C40 C9 3.446(17) no 4_454
C43 F8 3.45(2) no 3_656
C43 F12 3.59(2) no 3_556
Os1 H17 3.1038 no .
Os1 H24 3.1087 no .
Os1 H25 3.1038 no .
Os1 H32 3.0714 no .
Os2 H2 3.0990 no .
Os2 H8 3.0944 no .
Os2 H9 3.1131 no .
Os2 H16 3.0786 no .
O1 H17 2.5746 no .
O2 H17 3.4802 no .
O2 H25 2.6546 no .
O3 H2 3.5055 no .
O3 H9 2.6689 no .
O4 H2 2.6973 no .
O4 H9 3.5526 no .
O4 H34 2.9605 no .
N1 H18 3.2104 no .
N1 H20 3.2249 no .
N1 H32 2.7370 no .
N1 H33 3.2272 no .
N2 H21 3.2067 no .
N2 H23 3.2514 no .
N2 H32 3.4209 no .
N3 H24 2.7602 no .
N3 H26 3.2260 no .
N3 H28 3.2551 no .
N3 H33 3.1673 no .
N4 H24 3.4076 no .
N4 H29 3.2330 no .
N4 H31 3.1887 no .
N4 H33 2.6633 no .
N5 H3 3.1900 no .
N5 H4 3.2240 no .
N5 H16 2.7411 no .
N5 H34 3.5144 no .
N6 H5 3.2167 no .
N6 H7 3.2242 no .
N6 H16 3.3551 no .
N6 H34 3.5034 no .
N7 H8 2.7411 no .
N7 H10 3.2276 no .
N7 H12 3.2611 no .
N7 H34 2.8844 no .
N8 H8 3.4776 no .
N8 H13 3.2069 no .
N8 H15 3.2080 no .
C1 H19 3.2102 no .
C1 H32 3.2709 no .
C1 H33 3.2705 no .
C2 H20 3.2406 no .
C3 H17 3.2055 no .
C4 H18 3.2383 no .
C4 H21 2.7616 no .
C5 H17 3.1603 no .
C5 H19 3.1938 no .
C5 H21 2.7001 no .
C5 H32 3.1038 no .
C6 H20 2.6944 no .
C6 H22 3.2212 no .
C6 H24 3.2146 no .
C6 H32 3.4831 no .
C7 H20 2.7628 no .
C7 H23 3.2297 no .
C8 H24 3.2295 no .
C9 H21 3.2276 no .
C10 H22 3.2318 no .
C11 H24 3.3321 no .
C11 H27 3.2253 no .
C12 H28 3.2585 no .
C13 H25 3.2235 no .
C14 H26 3.2551 no .
C14 H29 2.7736 no .
C15 H24 3.1093 no .
C15 H25 3.1573 no .
C15 H27 3.2266 no .
C15 H29 2.7353 no .
C15 H33 3.5134 no .
C16 H24 3.4468 no .
C16 H28 2.7106 no .
C16 H30 3.2344 no .
C16 H32 3.1755 no .
C16 H33 3.2884 no .
C17 H28 2.7696 no .
C17 H31 3.1950 no .
C18 H32 3.2160 no .
C19 H29 3.2008 no .
C20 H30 3.2206 no .
C20 H33 3.2546 no .
C21 H1 3.2514 no .
C21 H16 3.3355 no .
C22 H4 3.2108 no .
C23 H2 3.2392 no .
C24 H3 3.2070 no .
C24 H5 2.7828 no .
C25 H1 3.2544 no .
C25 H2 3.1621 no .
C25 H5 2.6984 no .
C25 H16 3.0265 no .
C26 H4 2.7174 no .
C26 H6 3.2363 no .
C26 H8 3.1483 no .
C26 H16 3.2846 no .
C27 H4 2.7910 no .
C27 H7 3.2238 no .
C28 H8 3.1933 no .
C29 H5 3.2224 no .
C30 H6 3.2030 no .
C31 H8 3.2710 no .
C31 H11 3.2262 no .
C31 H34 2.7269 no .
C32 H12 3.2711 no .
C33 H9 3.2256 no .
C34 H10 3.2633 no .
C34 H13 2.7293 no .
C35 H8 3.1342 no .
C35 H9 3.1918 no .
C35 H11 3.2258 no .
C35 H13 2.6900 no .
C36 H8 3.4810 no .
C36 H12 2.6924 no .
C36 H14 3.2379 no .
C36 H16 3.1923 no .
C37 H12 2.7542 no .
C37 H15 3.2058 no .
C38 H16 3.2580 no .
C39 H13 3.2101 no .
C40 H14 3.2619 no .
H1 H3 2.3217 no .
H1 H4 2.3438 no .
H2 H3 2.3078 no .
H4 H5 2.2590 no .
H5 H6 2.3251 no .
H6 H7 2.3356 no .
H7 H8 2.2786 no .
H8 H9 3.5591 no .
H9 H10 2.3235 no .
H9 H34 2.0517 no .
H10 H11 2.3150 no .
H11 H12 2.3474 no .
H12 H13 2.2082 no .
H13 H14 2.2978 no .
H14 H15 2.3464 no .
H15 H16 2.3249 no .
H17 H18 2.2956 no .
H17 H33 2.7207 no .
H18 H19 2.3359 no .
H19 H20 2.3202 no .
H20 H21 2.2360 no .
H21 H22 2.3245 no .
H22 H23 2.3125 no .
H23 H24 2.3211 no .
H25 H26 2.3132 no .
H26 H27 2.3475 no .
H27 H28 2.3182 no .
H28 H29 2.2408 no .
H29 H30 2.3290 no .
H30 H31 2.2873 no .
H31 H32 2.2942 no .
H32 H33 3.3796 no .
S1 H2 3.5259 no .
S1 H7 3.5582 no 4_455
S1 H22 3.4115 no 4_454
S1 H27 3.0705 no 3_566
S1 H33 3.3607 no .
S2 H4 3.3375 no 2_545
S2 H9 3.3216 no .
S2 H10 3.2110 no .
S2 H15 3.2952 no 4_555
S2 H30 3.5499 no 4_554
S3 H11 3.3626 no 2_555
S3 H26 3.2376 no .
S3 H31 3.1905 no 4_554
S3 H32 3.4368 no 4_554
S4 H6 3.5729 no 4_455
S4 H23 3.5195 no 4_454
S4 H24 3.3483 no 4_454
F1 H26 2.8466 no 3_566
F1 H27 2.6797 no 3_566
F2 H1 3.5410 no 3_566
F2 H8 2.5416 no 4_455
F2 H10 3.4747 no 4_455
F2 H11 3.4629 no 4_455
F3 H7 2.8646 no 4_455
F3 H8 3.0251 no 4_455
F3 H22 3.1415 no 4_454
F4 H11 2.6490 no 2_555
F4 H20 2.8720 no 4_554
F4 H21 3.0253 no 4_554
F5 H12 2.8052 no 4_555
F5 H13 2.4735 no 4_555
F6 H31 3.1881 no 4_554
F6 H32 3.1061 no 4_554
F7 H15 2.5938 no 4_555
F7 H16 3.4855 no 4_555
F7 H30 3.4827 no 4_554
F8 H4 3.0578 no 2_545
F8 H5 3.0317 no 2_545
F9 H15 3.1062 no 4_555
F9 H16 3.5322 no 4_555
F10 H28 2.6853 no 4_454
F10 H29 3.3835 no 4_454
F11 H6 3.1622 no 4_455
F11 H24 3.1275 no 4_454
F11 H29 3.4695 no 4_454
F12 H5 2.9727 no 4_455
F12 H6 2.5219 no 4_455
F12 H18 3.0140 no .
O1 H2 3.0178 no .
O1 H7 3.2062 no 4_455
O2 H9 3.1666 no .
O2 H14 2.6543 no 4_555
O2 H15 3.2864 no 4_555
O2 H34 1.9417 no .
O3 H14 3.2654 no 4_555
O3 H25 2.8942 no .
O3 H30 3.5684 no 4_554
O3 H31 2.6983 no 4_554
O4 H17 3.2313 no .
O4 H23 2.6224 no 4_454
O4 H33 2.9023 no .
O5 H1 2.5710 no 3_566
O5 H3 2.6021 no 3_566
O5 H27 2.9550 no 3_566
O5 H28 3.1116 no .
O5 H29 3.4495 no .
O6 H2 3.4687 no .
O6 H7 2.5083 no 4_455
O6 H8 3.2944 no 4_455
O6 H33 2.0496 no .
O7 H2 2.6549 no .
O7 H3 2.7728 no .
O7 H22 2.3742 no 4_454
O7 H27 2.4912 no 3_566
O8 H9 3.0729 no .
O8 H15 2.4700 no 4_555
O8 H30 3.5424 no 4_554
O8 H34 3.4428 no .
O9 H4 2.9455 no 2_545
O9 H5 2.6308 no 2_545
O9 H10 2.9906 no .
O9 H18 2.6562 no 3_556
O9 H19 2.9160 no 3_556
O10 H1 3.1784 no 2_545
O10 H4 2.7495 no 2_545
O10 H9 2.7687 no .
O10 H10 2.5884 no .
O10 H29 3.2826 no 4_554
O10 H30 2.4363 no 4_554
O11 H13 3.0617 no 4_555
O11 H14 2.6789 no 4_555
O11 H25 2.4679 no .
O11 H26 2.9191 no .
O11 H31 2.5481 no 4_554
O11 H34 3.3478 no .
O12 H1 3.4826 no .
O12 H4 3.4210 no .
O12 H10 3.3673 no 2_555
O12 H11 2.5479 no 2_555
O12 H26 2.5854 no .
O13 H4 3.2639 no .
O13 H5 3.2838 no .
O13 H31 2.9604 no 4_554
O13 H32 2.4045 no 4_554
O14 H6 2.6932 no 4_455
O14 H17 2.5781 no .
O14 H18 3.3561 no .
O14 H23 2.7522 no 4_454
O14 H24 3.5777 no 4_454
O15 H12 3.0138 no .
O15 H13 3.2199 no .
O15 H23 3.2949 no 4_454
O15 H24 2.3505 no 4_454
O16 H11 3.3868 no .
O16 H12 3.4167 no .
O16 H18 3.4061 no .
O16 H19 3.1727 no 3_556
O16 H20 2.3768 no 3_556
O16 H21 3.5256 no 3_556
N6 H31 3.3254 no 4_554
N8 H23 3.3287 no 4_454
C1 H6 2.8796 no 4_455
C2 H5 3.3592 no 4_455
C2 H6 3.1151 no 4_455
C2 H19 3.0134 no 3_556
C3 H18 3.1288 no 3_556
C3 H19 3.3292 no 3_556
C11 H13 3.2788 no 4_555
C11 H14 3.2008 no 4_555
C12 H3 3.4338 no .
C12 H13 3.4161 no 4_555
C13 H3 3.5802 no .
C14 H3 3.5708 no 3_566
C17 H1 3.5237 no 3_566
C19 H8 3.5563 no 4_455
C22 H26 3.5271 no .
C22 H28 3.4620 no 3_566
C23 H29 3.5143 no 3_566
C27 H18 3.5686 no 4_554
C28 H17 3.0354 no 4_554
C28 H18 3.4548 no 4_554
C28 H32 3.5842 no 4_554
C28 H33 3.4874 no 4_554
C29 H32 3.5759 no 4_554
C29 H33 3.0219 no 4_554
C30 H31 3.4715 no 4_554
C32 H19 3.4238 no 3_556
C37 H24 3.4887 no 4_454
C37 H25 3.3061 no 4_454
C38 H24 3.5188 no 4_454
C38 H25 3.0303 no 4_454
C40 H23 3.5136 no 4_454
C41 H7 3.5097 no 4_455
C41 H8 3.3361 no 4_455
C41 H22 3.5961 no 4_454
C41 H27 3.2815 no 3_566
C42 H11 3.3730 no 2_555
C42 H13 3.3648 no 4_555
C43 H15 3.1452 no 4_555
C44 H6 3.1826 no 4_455
H1 F2 3.5410 no 3_566
H1 O5 2.5710 no 3_566
H1 O10 3.1784 no 2_555
H1 O12 3.4826 no .
H1 C17 3.5237 no 3_566
H1 H28 3.2834 no 3_566
H1 H29 2.8382 no 3_566
H2 S1 3.5259 no .
H2 O1 3.0178 no .
H2 O6 3.4687 no .
H2 O7 2.6549 no .
H2 H22 3.1437 no 4_454
H2 H33 3.3197 no .
H3 O5 2.6021 no 3_566
H3 O7 2.7728 no .
H3 C12 3.4338 no .
H3 C13 3.5802 no .
H3 C14 3.5708 no 3_566
H3 H26 3.5075 no .
H3 H27 3.5235 no 3_566
H3 H28 2.9973 no 3_566
H4 S2 3.3375 no 2_555
H4 F8 3.0578 no 2_555
H4 O9 2.9455 no 2_555
H4 O10 2.7495 no 2_555
H4 O12 3.4210 no .
H4 O13 3.2639 no .
H4 H10 3.0932 no 2_555
H5 F8 3.0317 no 2_555
H5 F12 2.9727 no 4_554
H5 O9 2.6308 no 2_555
H5 O13 3.2838 no .
H5 C2 3.3592 no 4_554
H5 H18 3.0661 no 4_554
H6 S4 3.5729 no 4_554
H6 F11 3.1622 no 4_554
H6 F12 2.5219 no 4_554
H6 O14 2.6932 no 4_554
H6 C1 2.8796 no 4_554
H6 C2 3.1151 no 4_554
H6 C44 3.1826 no 4_554
H6 H17 2.4089 no 4_554
H6 H18 2.8590 no 4_554
H6 H33 3.3545 no 4_554
H7 S1 3.5582 no 4_554
H7 F3 2.8646 no 4_554
H7 O1 3.2062 no 4_554
H7 O6 2.5083 no 4_554
H7 C41 3.5097 no 4_554
H7 H33 2.4646 no 4_554
H8 F2 2.5416 no 4_554
H8 F3 3.0251 no 4_554
H8 O6 3.2944 no 4_554
H8 C19 3.5563 no 4_554
H8 C41 3.3361 no 4_554
H8 H31 3.5553 no 4_554
H9 S2 3.3216 no .
H9 O2 3.1666 no .
H9 O8 3.0729 no .
H9 O10 2.7687 no .
H9 H30 2.9947 no 4_554
H10 S2 3.2110 no .
H10 F2 3.4747 no 4_554
H10 O9 2.9906 no .
H10 O10 2.5884 no .
H10 O12 3.3673 no 2_545
H10 H4 3.0932 no 2_545
H10 H19 3.0745 no 3_556
H11 S3 3.3626 no 2_545
H11 F2 3.4629 no 4_554
H11 F4 2.6490 no 2_545
H11 O12 2.5479 no 2_545
H11 O16 3.3868 no .
H11 C42 3.3730 no 2_545
H11 H20 3.5559 no 3_556
H12 F5 2.8052 no 4_454
H12 O15 3.0138 no .
H12 O16 3.4167 no .
H13 F5 2.4735 no 4_454
H13 O11 3.0617 no 4_454
H13 O15 3.2199 no .
H13 C11 3.2788 no 4_454
H13 C12 3.4161 no 4_454
H13 C42 3.3648 no 4_454
H13 H25 2.9757 no 4_454
H13 H26 3.2306 no 4_454
H14 O2 2.6543 no 4_454
H14 O3 3.2654 no 4_454
H14 O11 2.6789 no 4_454
H14 C11 3.2008 no 4_454
H14 H25 2.4444 no 4_454
H14 H31 3.3859 no 1_554
H14 H34 3.1174 no 4_454
H15 S2 3.2952 no 4_454
H15 F7 2.5938 no 4_454
H15 F9 3.1062 no 4_454
H15 O2 3.2864 no 4_454
H15 O8 2.4700 no 4_454
H15 C43 3.1452 no 4_454
H16 F7 3.4855 no 4_454
H16 F9 3.5322 no 4_454
H17 O4 3.2313 no .
H17 O14 2.5781 no .
H17 C28 3.0354 no 4_455
H17 H6 2.4089 no 4_455
H18 F12 3.0140 no .
H18 O9 2.6562 no 3_556
H18 O14 3.3561 no .
H18 O16 3.4061 no .
H18 C3 3.1288 no 3_556
H18 C27 3.5686 no 4_455
H18 C28 3.4548 no 4_455
H18 H5 3.0661 no 4_455
H18 H6 2.8590 no 4_455
H18 H19 2.7678 no 3_556
H19 O9 2.9160 no 3_556
H19 O16 3.1727 no 3_556
H19 C2 3.0134 no 3_556
H19 C3 3.3292 no 3_556
H19 C32 3.4238 no 3_556
H19 H10 3.0745 no 3_556
H19 H18 2.7678 no 3_556
H19 H19 3.3417 no 3_556
H20 F4 2.8720 no 4_455
H20 O16 2.3768 no 3_556
H20 H11 3.5559 no 3_556
H21 F4 3.0253 no 4_455
H21 O16 3.5256 no 3_556
H22 S1 3.4115 no 4_555
H22 F3 3.1415 no 4_555
H22 O7 2.3742 no 4_555
H22 C41 3.5961 no 4_555
H22 H2 3.1437 no 4_555
H23 S4 3.5195 no 4_555
H23 O4 2.6224 no 4_555
H23 O14 2.7522 no 4_555
H23 O15 3.2949 no 4_555
H23 N8 3.3287 no 4_555
H23 C40 3.5136 no 4_555
H24 S4 3.3483 no 4_555
H24 F11 3.1275 no 4_555
H24 O14 3.5777 no 4_555
H24 O15 2.3505 no 4_555
H24 C37 3.4887 no 4_555
H24 C38 3.5188 no 4_555
H25 O3 2.8942 no .
H25 O11 2.4679 no .
H25 C37 3.3061 no 4_555
H25 C38 3.0303 no 4_555
H25 H13 2.9757 no 4_555
H25 H14 2.4444 no 4_555
H25 H34 3.1285 no .
H26 S3 3.2376 no .
H26 F1 2.8466 no 3_566
H26 O11 2.9191 no .
H26 O12 2.5854 no .
H26 C22 3.5271 no .
H26 H3 3.5075 no .
H26 H13 3.2306 no 4_555
H27 S1 3.0705 no 3_566
H27 F1 2.6797 no 3_566
H27 O5 2.9550 no 3_566
H27 O7 2.4912 no 3_566
H27 C41 3.2815 no 3_566
H27 H3 3.5235 no 3_566
H28 F10 2.6853 no 4_555
H28 O5 3.1116 no .
H28 C22 3.4620 no 3_566
H28 H1 3.2834 no 3_566
H28 H3 2.9973 no 3_566
H29 F10 3.3835 no 4_555
H29 F11 3.4695 no 4_555
H29 O5 3.4495 no .
H29 O10 3.2826 no 4_455
H29 C23 3.5143 no 3_566
H29 H1 2.8382 no 3_566
H30 S2 3.5499 no 4_455
H30 F7 3.4827 no 4_455
H30 O3 3.5684 no 4_455
H30 O8 3.5424 no 4_455
H30 O10 2.4363 no 4_455
H30 H9 2.9947 no 4_455
H30 H34 3.2284 no 4_455
H31 S3 3.1905 no 4_455
H31 F6 3.1881 no 4_455
H31 O3 2.6983 no 4_455
H31 O11 2.5481 no 4_455
H31 O13 2.9604 no 4_455
H31 N6 3.3254 no 4_455
H31 C30 3.4715 no 4_455
H31 H8 3.5553 no 4_455
H31 H14 3.3859 no 1_556
H31 H34 2.9354 no 4_455
H32 S3 3.4368 no 4_455
H32 F6 3.1061 no 4_455
H32 O13 2.4045 no 4_455
H32 C28 3.5842 no 4_455
H32 C29 3.5759 no 4_455
H33 S1 3.3607 no .
H33 O4 2.9023 no .
H33 O6 2.0496 no .
H33 C28 3.4874 no 4_455
H33 C29 3.0219 no 4_455
H33 H2 3.3197 no .
H33 H6 3.3545 no 4_455
H33 H7 2.4646 no 4_455
H34 O2 1.9417 no .
H34 O8 3.4428 no .
H34 O11 3.3478 no .
H34 H14 3.1174 no 4_555
H34 H25 3.1285 no .
H34 H30 3.2284 no 4_554
H34 H31 2.9354 no 4_554

loop_
_geom_hbond_atom_site_label_D
_geom_hbond_atom_site_label_H
_geom_hbond_atom_site_label_A
_geom_hbond_distance_DA
_geom_hbond_distance_DH
_geom_hbond_distance_HA
_geom_hbond_angle_DHA
_geom_hbond_publ_flag
O1 H33 O6 2.671(11) 0.820 2.050 132.3 no
O3 H34 O2 2.474(9) 0.820 1.942 121.8 no

loop_
_geom_torsion_atom_site_label_1
_geom_torsion_atom_site_label_2
_geom_torsion_atom_site_label_3
_geom_torsion_atom_site_label_4
_geom_torsion
_geom_torsion_publ_flag
O1 Os1 N1 C1 4.9(7) no
O1 Os1 N1 C5 -176.4(5) no
O1 Os1 N3 C11 -86.2(6) no
O1 Os1 N3 C15 89.5(5) no
O1 Os1 N4 C16 -87.0(6) no
O1 Os1 N4 C20 92.2(6) no
O2 Os1 N1 C1 -83.9(6) no
O2 Os1 N1 C5 94.8(6) no
O2 Os1 N2 C6 -84.7(5) no
O2 Os1 N2 C10 97.7(6) no
O2 Os1 N3 C11 2.7(7) no
O2 Os1 N3 C15 178.3(5) no
N1 Os1 N2 C6 0.3(5) no
N1 Os1 N2 C10 -177.3(7) no
N2 Os1 N1 C1 -178.3(7) no
N2 Os1 N1 C5 0.4(5) no
N1 Os1 N4 C16 179.3(5) no
N1 Os1 N4 C20 -1.5(7) no
N4 Os1 N1 C1 96.0(7) no
N4 Os1 N1 C5 -85.3(6) no
N2 Os1 N3 C11 97.3(6) no
N2 Os1 N3 C15 -87.1(6) no
N3 Os1 N2 C6 178.9(5) no
N3 Os1 N2 C10 1.3(6) no
N2 Os1 N4 C16 101.7(6) no
N2 Os1 N4 C20 -79.2(7) no
N4 Os1 N2 C6 100.9(6) no
N4 Os1 N2 C10 -76.7(6) no
N3 Os1 N4 C16 0.7(5) no
N3 Os1 N4 C20 179.9(7) no
N4 Os1 N3 C11 -177.0(7) no
N4 Os1 N3 C15 -1.4(5) no
O3 Os2 N5 C21 -82.7(7) no
O3 Os2 N5 C25 95.1(6) no
O3 Os2 N6 C26 -90.2(6) no
O3 Os2 N6 C30 97.1(6) no
O3 Os2 N7 C31 5.4(7) no
O3 Os2 N7 C35 -177.9(5) no
O4 Os2 N5 C21 8.5(7) no
O4 Os2 N5 C25 -173.7(5) no
O4 Os2 N7 C31 -85.9(7) no
O4 Os2 N7 C35 90.8(6) no
O4 Os2 N8 C36 -86.8(6) no
O4 Os2 N8 C40 99.1(7) no
N5 Os2 N6 C26 -5.8(5) no
N5 Os2 N6 C30 -178.5(7) no
N6 Os2 N5 C21 -176.2(7) no
N6 Os2 N5 C25 1.6(5) no
N5 Os2 N8 C36 175.8(6) no
N5 Os2 N8 C40 1.8(7) no
N8 Os2 N5 C21 100.3(7) no
N8 Os2 N5 C25 -81.9(6) no
N6 Os2 N7 C31 98.8(7) no
N6 Os2 N7 C35 -84.4(6) no
N7 Os2 N6 C26 173.1(5) no
N7 Os2 N6 C30 0.4(7) no
N6 Os2 N8 C36 98.3(6) no
N6 Os2 N8 C40 -75.7(7) no
N8 Os2 N6 C26 95.2(6) no
N8 Os2 N6 C30 -77.5(7) no
N7 Os2 N8 C36 -1.3(5) no
N7 Os2 N8 C40 -175.4(7) no
N8 Os2 N7 C31 -177.3(7) no
N8 Os2 N7 C35 -0.6(5) no
O5 S1 C41 F1 51.0(13) no
O5 S1 C41 F2 -63.0(10) no
O5 S1 C41 F3 -174.6(10) no
O6 S1 C41 F1 177.0(11) no
O6 S1 C41 F2 63.0(10) no
O6 S1 C41 F3 -48.6(13) no
O7 S1 C41 F1 -66.7(13) no
O7 S1 C41 F2 179.3(8) no
O7 S1 C41 F3 67.7(12) no
O8 S2 C43 F7 -53(2) no
O8 S2 C43 F8 172.4(15) no
O8 S2 C43 F9 58.6(11) no
O9 S2 C43 F7 171.3(15) no
O9 S2 C43 F8 37(2) no
O9 S2 C43 F9 -76.7(10) no
O10 S2 C43 F7 59.5(18) no
O10 S2 C43 F8 -74.8(18) no
O10 S2 C43 F9 171.5(9) no
O11 S3 C42 F4 176.3(7) no
O11 S3 C42 F5 -65.5(9) no
O11 S3 C42 F6 54.8(8) no
O12 S3 C42 F4 -63.9(8) no
O12 S3 C42 F5 54.3(9) no
O12 S3 C42 F6 174.6(7) no
O13 S3 C42 F4 57.3(8) no
O13 S3 C42 F5 175.5(7) no
O13 S3 C42 F6 -64.1(8) no
O14 S4 C44 F10 -176.7(8) no
O14 S4 C44 F11 59.8(9) no
O14 S4 C44 F12 -59.2(10) no
O15 S4 C44 F10 64.9(10) no
O15 S4 C44 F11 -58.6(9) no
O15 S4 C44 F12 -177.7(8) no
O16 S4 C44 F10 -55.7(10) no
O16 S4 C44 F11 -179.2(8) no
O16 S4 C44 F12 61.8(10) no
Os1 N1 C1 C2 -175.2(6) no
Os1 N1 C5 C4 175.6(6) no
Os1 N1 C5 C6 -1.0(11) no
C1 N1 C5 C4 -5.6(14) no
C1 N1 C5 C6 177.8(8) no
C5 N1 C1 C2 6.1(15) no
Os1 N2 C6 C5 -1.0(11) no
Os1 N2 C6 C7 178.9(6) no
Os1 N2 C10 C9 179.4(6) no
C6 N2 C10 C9 1.8(14) no
C10 N2 C6 C5 176.7(8) no
C10 N2 C6 C7 -3.4(14) no
Os1 N3 C11 C12 175.4(6) no
Os1 N3 C15 C14 -176.6(6) no
Os1 N3 C15 C16 1.9(11) no
C11 N3 C15 C14 -0.6(15) no
C11 N3 C15 C16 177.9(8) no
C15 N3 C11 C12 -0.2(15) no
Os1 N4 C16 C15 0.1(10) no
Os1 N4 C16 C17 -179.7(6) no
Os1 N4 C20 C19 -179.7(6) no
C16 N4 C20 C19 -0.5(15) no
C20 N4 C16 C15 -179.1(8) no
C20 N4 C16 C17 1.1(14) no
Os2 N5 C21 C22 173.7(6) no
Os2 N5 C25 C24 -175.5(6) no
Os2 N5 C25 C26 2.5(11) no
C21 N5 C25 C24 2.4(15) no
C21 N5 C25 C26 -179.6(9) no
C25 N5 C21 C22 -4.0(16) no
Os2 N6 C26 C25 8.8(11) no
Os2 N6 C26 C27 -170.1(7) no
Os2 N6 C30 C29 168.4(7) no
C26 N6 C30 C29 -4.2(16) no
C30 N6 C26 C25 -177.9(9) no
C30 N6 C26 C27 3.2(15) no
Os2 N7 C31 C32 178.5(6) no
Os2 N7 C35 C34 -176.5(7) no
Os2 N7 C35 C36 2.4(11) no
C31 N7 C35 C34 0.4(15) no
C31 N7 C35 C36 179.3(9) no
C35 N7 C31 C32 1.9(16) no
Os2 N8 C36 C35 3.0(11) no
Os2 N8 C36 C37 -174.6(6) no
Os2 N8 C40 C39 174.8(6) no
C36 N8 C40 C39 1.0(16) no
C40 N8 C36 C35 177.2(9) no
C40 N8 C36 C37 -0.4(15) no
N1 C1 C2 C3 -2.6(17) no
C1 C2 C3 C4 -1.8(17) no
C2 C3 C4 C5 2.2(17) no
C3 C4 C5 N1 1.5(16) no
C3 C4 C5 C6 177.8(9) no
N1 C5 C6 N2 1.3(13) no
N1 C5 C6 C7 -178.6(9) no
C4 C5 C6 N2 -175.3(10) no
C4 C5 C6 C7 4.9(17) no
N2 C6 C7 C8 3.6(17) no
C5 C6 C7 C8 -176.5(9) no
C6 C7 C8 C9 -2.3(18) no
C7 C8 C9 C10 0.7(17) no
C8 C9 C10 N2 -0.6(17) no
N3 C11 C12 C13 0.5(16) no
C11 C12 C13 C14 -0.1(16) no
C12 C13 C14 C15 -0.6(17) no
C13 C14 C15 N3 1.0(17) no
C13 C14 C15 C16 -177.4(9) no
N3 C15 C16 N4 -1.3(13) no
N3 C15 C16 C17 178.5(8) no
C14 C15 C16 N4 177.2(9) no
C14 C15 C16 C17 -3.0(17) no
N4 C16 C17 C18 -1.2(15) no
C15 C16 C17 C18 179.1(9) no
C16 C17 C18 C19 0.7(17) no
C17 C18 C19 C20 -0.2(18) no
C18 C19 C20 N4 0.1(18) no
N5 C21 C22 C23 3.1(17) no
C21 C22 C23 C24 -0.3(17) no
C22 C23 C24 C25 -1.3(17) no
C23 C24 C25 N5 0.3(17) no
C23 C24 C25 C26 -177.4(10) no
N5 C25 C26 N6 -7.3(14) no
N5 C25 C26 C27 171.6(9) no
C24 C25 C26 N6 170.6(10) no
C24 C25 C26 C27 -10.6(18) no
N6 C26 C27 C28 0.1(17) no
C25 C26 C27 C28 -178.7(10) no
C26 C27 C28 C29 -2.6(17) no
C27 C28 C29 C30 1.7(18) no
C28 C29 C30 N6 1.7(19) no
N7 C31 C32 C33 -2.1(18) no
C31 C32 C33 C34 0.0(19) no
C32 C33 C34 C35 2.1(19) no
C33 C34 C35 N7 -2.4(18) no
C33 C34 C35 C36 178.9(10) no
N7 C35 C36 N8 -3.5(14) no
N7 C35 C36 C37 174.0(9) no
C34 C35 C36 N8 175.3(10) no
C34 C35 C36 C37 -7.2(17) no
N8 C36 C37 C38 0.5(16) no
C35 C36 C37 C38 -176.8(10) no
C36 C37 C38 C39 -1.3(18) no
C37 C38 C39 C40 1.9(18) no
C38 C39 C40 N8 -1.8(18) no
